data_2220259
loop_
_publ_author_name
'Yang, Hua'
'Chen, Yuting'
'Li, Dacheng'
'Wang, Daqi'

_publ_section_title
;Diaqua-2\k^2^<i>O</i>-bis(\m-1-oxido-2-naphthoato)-1:2\k^3^<i>O</i>^1^,<i>O</i>^2^:<i>O</i>^2'^;2:3\k^3^<i>O</i>^2^:<i>O</i>^1^,<i>O</i>^2'^-bis(1-oxido-2-naphthoato)-1\k^1^<i>O</i>^2^,<i>O</i>^2^;3\k^2^<i>O</i>^1^,<i>O</i>^2^-hexapyridine-1\k^2^<i>N</i>,2\k^2^<i>N</i>,3\k^2^<i>N</i>-trimanganese(II/III)
 pyridine disolvate dihydrate
;
_journal_coeditor_code KP2187
_journal_issue 12
_journal_name_full 'Acta Crystallographica Section E'
_journal_page_first m1622
_journal_page_last m1623
_journal_paper_doi 10.1107/S1600536808038439
_journal_volume 64
_journal_year 2008
_chemical_formula_iupac '[Mn3 (C11 H6 O3)4 (C5 H5 N)6 (H2 O)2], 2H2 O, 2C5 H5 N'
_chemical_formula_moiety 'C74 H58 Mn3 N6 O14, 2(C5 H5 N), 2(H2 O)'
_chemical_formula_sum 'C84 H72 Mn3 N8 O16'
_chemical_formula_weight 1614.32
_chemical_name_systematic
;
Diaqua-2\k^2^<i>O</i>-bis(\m-1-oxido-2-naphthoato)-1:2\k^3^<i>O</i>^1^,
<i>O</i>^2^:<i>O</i>^2'^;2:3\k^3^<i>O</i>^2^:<i>O</i>^1^,<i>O</i>^2'^-bis(1-
oxido-2-naphthoato)-1\k^2^<i>O</i>^1^,<i>O</i>^2^;3\k^2^<i>O</i>^1^,
<i>O</i>^2^-hexapyridine-1\k^2^<i>N</i>,2\k^2^<i>N</i>,3\k^2^<i>N</i>-
trimanganese(II/III) pyridine disolvate dihydrate
;
_space_group_IT_number 2
_symmetry_cell_setting triclinic
_symmetry_space_group_name_Hall '-P 1'
_symmetry_space_group_name_H-M 'P -1'
_atom_sites_solution_hydrogens geom
_atom_sites_solution_primary direct
_atom_sites_solution_secondary difmap
_audit_creation_method SHELXL-97
_cell_angle_alpha 77.624(3)
_cell_angle_beta 89.053(4)
_cell_angle_gamma 85.370(4)
_cell_formula_units_Z 1
_cell_length_a 9.962(3)
_cell_length_b 10.170(3)
_cell_length_c 19.812(5)
_cell_measurement_reflns_used 2741
_cell_measurement_temperature 298(2)
_cell_measurement_theta_max 24.076
_cell_measurement_theta_min 2.503
_cell_volume 1954.2(10)
_computing_cell_refinement 'SAINT (Bruker, 2001)'
_computing_data_collection 'SMART (Bruker, 2001)'
_computing_data_reduction 'SAINT (Bruker, 2001)'
_computing_molecular_graphics 'SHELXTL (Sheldrick, 2008)'
_computing_publication_material 'SHELXTL (Sheldrick, 2008)'
_computing_structure_refinement 'SHELXL97 (Sheldrick, 2008)'
_computing_structure_solution 'SHELXS97 (Sheldrick, 2008)'
_diffrn_ambient_temperature 298(2)
_diffrn_measured_fraction_theta_full 0.982
_diffrn_measured_fraction_theta_max 0.982
_diffrn_measurement_device_type 'Bruker SMART CCD area-detector'
_diffrn_measurement_method '\f and \w'
_diffrn_radiation_monochromator graphite
_diffrn_radiation_source 'fine-focus sealed tube'
_diffrn_radiation_type MoK\a
_diffrn_radiation_wavelength 0.71073
_diffrn_reflns_av_R_equivalents 0.0276
_diffrn_reflns_av_sigmaI/netI 0.0692
_diffrn_reflns_limit_h_max 11
_diffrn_reflns_limit_h_min -10
_diffrn_reflns_limit_k_max 11
_diffrn_reflns_limit_k_min -12
_diffrn_reflns_limit_l_max 23
_diffrn_reflns_limit_l_min -23
_diffrn_reflns_number 10152
_diffrn_reflns_theta_full 25.01
_diffrn_reflns_theta_max 25.01
_diffrn_reflns_theta_min 2.05
_exptl_absorpt_coefficient_mu 0.550
_exptl_absorpt_correction_T_max 0.9172
_exptl_absorpt_correction_T_min 0.7899
_exptl_absorpt_correction_type multi-scan
_exptl_absorpt_process_details '(SADABS; Sheldrick, 1996)'
_exptl_crystal_colour brown
_exptl_crystal_density_diffrn 1.372
_exptl_crystal_density_method 'not measured'
_exptl_crystal_description block
_exptl_crystal_F_000 835
_exptl_crystal_size_max 0.45
_exptl_crystal_size_mid 0.44
_exptl_crystal_size_min 0.16
_refine_diff_density_max 0.405
_refine_diff_density_min -0.258
_refine_ls_extinction_method none
_refine_ls_goodness_of_fit_ref 1.002
_refine_ls_hydrogen_treatment constr
_refine_ls_matrix_type full
_refine_ls_number_parameters 502
_refine_ls_number_reflns 6766
_refine_ls_number_restraints 744
_refine_ls_restrained_S_all 0.988
_refine_ls_R_factor_all 0.1045
_refine_ls_R_factor_gt 0.0483
_refine_ls_shift/su_max 0.001
_refine_ls_shift/su_mean 0.000
_refine_ls_structure_factor_coef Fsqd
_refine_ls_weighting_details 'calc w=1/[\s^2^(Fo^2^)+(0.0726P)^2^+0.4474P] where P=(Fo^2^+2Fc^2^)/3'
_refine_ls_weighting_scheme calc
_refine_ls_wR_factor_gt 0.1140
_refine_ls_wR_factor_ref 0.1535
_reflns_number_gt 3917
_reflns_number_total 6766
_reflns_threshold_expression I>2\s(I)
_cod_data_source_file kp2187.cif
_cod_data_source_block I
_cod_depositor_comments
;
The following automatic conversions were performed:
'_symmetry_cell_setting' value 'Triclinic' changed to 'triclinic'
according to '/home/saulius/struct/CIF-dictionaries/cif_core.dic'
dictionary named 'cif_core.dic' version 2.4.1 from 2010-06-29.

Automatic conversion script
Id: cif_fix_enum 1527 2010-12-29 10:47:43Z saulius 

The following automatic conversions were performed:

'_symmetry_cell_setting' value 'Triclinic' changed to 'triclinic'
according to /home/saulius/struct/CIF-dictionaries/cif_core.dic
dictionary named 'cif_core.dic' version 2.4.1 from 2010-06-29.

Automatic conversion script
Id: cif_fix_values 1715 2011-07-08 13:25:40Z adriana 
;
_cod_original_sg_symbol_Hall 1-P
_cod_database_code 2220259
_cod_database_fobs_code 2220259

loop_
_symmetry_equiv_pos_as_xyz
'x, y, z'
'-x, -y, -z'

loop_
_atom_site_type_symbol
_atom_site_label
_atom_site_fract_x
_atom_site_fract_y
_atom_site_fract_z
_atom_site_U_iso_or_equiv
_atom_site_adp_type
_atom_site_calc_flag
_atom_site_refinement_flags
_atom_site_occupancy
Mn Mn1 0.5000 1.0000 1.0000 0.0415(2) Uani d S 1
Mn Mn2 0.31927(6) 0.89477(5) 0.79249(3) 0.0442(2) Uani d . 1
N N1 0.6800(3) 1.1017(3) 0.94749(15) 0.0452(8) Uani d . 1
N N2 0.5084(4) 0.9964(3) 0.73905(17) 0.0526(9) Uani d . 1
N N3 0.1291(4) 0.7993(3) 0.84414(19) 0.0586(10) Uani d . 1
N N4 0.3397(9) 0.2282(9) 0.4436(5) 0.181(3) Uani d . 1
O O1 0.3432(3) 0.9767(2) 0.86811(12) 0.0504(7) Uani d . 1
O O2 0.3692(3) 1.1346(2) 0.92360(13) 0.0473(7) Uani d . 1
O O3 0.2133(3) 1.0462(2) 0.74539(12) 0.0461(7) Uani d . 1
O O4 0.4274(3) 0.7444(2) 0.84399(12) 0.0516(7) Uani d . 1
O O5 0.5211(3) 0.5389(3) 0.87570(13) 0.0647(9) Uani d . 1
O O6 0.3025(3) 0.8103(2) 0.71921(12) 0.0485(7) Uani d . 1
O O7 0.4426(3) 1.1701(3) 1.04953(13) 0.0540(8) Uani d . 1
H H7A 0.4253 1.2434 1.0201 0.065 Uiso d R 1
H H7B 0.5034 1.1806 1.0771 0.065 Uiso d R 1
O O8 0.6500(3) 0.5604(3) 0.00202(16) 0.0808(10) Uani d . 1
H H8A 0.6107 0.5533 -0.0346 0.097 Uiso d R 1
H H8B 0.5999 0.5317 0.0363 0.097 Uiso d R 1
C C1 0.3224(4) 1.1007(3) 0.87274(18) 0.0366(9) Uani d U 1
C C2 0.1979(4) 1.1666(3) 0.76049(18) 0.0358(8) Uani d U 1
C C3 0.2463(4) 1.1986(3) 0.81975(17) 0.0358(8) Uani d U 1
C C4 0.2202(4) 1.3317(3) 0.83051(19) 0.0431(9) Uani d U 1
H H4 0.2528 1.3525 0.8704 0.052 Uiso calc R 1
C C5 0.1499(4) 1.4291(4) 0.7850(2) 0.0525(11) Uani d U 1
H H5 0.1335 1.5151 0.7939 0.063 Uiso calc R 1
C C6 0.1009(4) 1.4007(4) 0.7235(2) 0.0453(10) Uani d U 1
C C7 0.1253(4) 1.2701(3) 0.71042(18) 0.0402(9) Uani d U 1
C C8 0.0810(4) 1.2435(4) 0.6485(2) 0.0518(10) Uani d U 1
H H8 0.0955 1.1569 0.6402 0.062 Uiso calc R 1
C C9 0.0164(5) 1.3439(4) 0.6000(2) 0.0657(13) Uani d U 1
H H9 -0.0096 1.3263 0.5581 0.079 Uiso calc R 1
C C10 -0.0104(5) 1.4724(4) 0.6134(3) 0.0733(14) Uani d U 1
H H10 -0.0569 1.5395 0.5809 0.088 Uiso calc R 1
C C11 0.0302(4) 1.5004(4) 0.6728(2) 0.0606(12) Uani d U 1
H H11 0.0115 1.5869 0.6808 0.073 Uiso calc R 1
C C12 0.4649(4) 0.6277(4) 0.83032(19) 0.0453(10) Uani d U 1
C C13 0.3609(4) 0.6937(3) 0.71167(18) 0.0381(9) Uani d U 1
C C14 0.4379(4) 0.6037(3) 0.76172(18) 0.0411(9) Uani d U 1
C C15 0.4924(5) 0.4784(4) 0.7471(2) 0.0562(11) Uani d U 1
H H15 0.5441 0.4180 0.7804 0.067 Uiso calc R 1
C C16 0.4701(5) 0.4461(4) 0.6858(2) 0.0632(12) Uani d U 1
H H16 0.5054 0.3631 0.6782 0.076 Uiso calc R 1
C C17 0.3950(4) 0.5346(4) 0.6335(2) 0.0511(10) Uani d U 1
C C18 0.3395(4) 0.6602(4) 0.64584(18) 0.0418(9) Uani d U 1
C C19 0.2650(4) 0.7498(4) 0.59377(19) 0.0510(10) Uani d U 1
H H19 0.2290 0.8323 0.6018 0.061 Uiso calc R 1
C C20 0.2445(5) 0.7181(5) 0.5313(2) 0.0625(12) Uani d U 1
H H20 0.1954 0.7787 0.4970 0.075 Uiso calc R 1
C C21 0.2978(5) 0.5939(5) 0.5194(2) 0.0700(13) Uani d U 1
H H21 0.2831 0.5719 0.4771 0.084 Uiso calc R 1
C C22 0.3703(5) 0.5054(5) 0.5685(2) 0.0666(12) Uani d U 1
H H22 0.4049 0.4234 0.5593 0.080 Uiso calc R 1
C C23 0.7989(5) 1.0328(4) 0.9457(2) 0.0593(12) Uani d U 1
H H23 0.8072 0.9416 0.9668 0.071 Uiso calc R 1
C C24 0.9085(5) 1.0897(5) 0.9146(3) 0.0766(14) Uani d U 1
H H24 0.9901 1.0383 0.9147 0.092 Uiso calc R 1
C C25 0.8976(5) 1.2238(5) 0.8829(3) 0.0782(15) Uani d U 1
H H25 0.9711 1.2649 0.8607 0.094 Uiso calc R 1
C C26 0.7758(5) 1.2958(5) 0.8849(3) 0.0727(14) Uani d U 1
H H26 0.7652 1.3873 0.8646 0.087 Uiso calc R 1
C C27 0.6708(5) 1.2312(4) 0.9171(2) 0.0558(11) Uani d U 1
H H27 0.5882 1.2805 0.9179 0.067 Uiso calc R 1
C C28 0.5048(5) 1.0388(5) 0.6709(2) 0.0659(12) Uani d U 1
H H28 0.4306 1.0211 0.6474 0.079 Uiso calc R 1
C C29 0.6030(6) 1.1066(5) 0.6333(3) 0.0772(14) Uani d U 1
H H29 0.5966 1.1331 0.5855 0.093 Uiso calc R 1
C C30 0.7098(6) 1.1345(5) 0.6673(3) 0.0806(15) Uani d U 1
H H30 0.7779 1.1822 0.6433 0.097 Uiso calc R 1
C C31 0.7167(6) 1.0922(6) 0.7368(3) 0.0860(16) Uani d U 1
H H31 0.7901 1.1091 0.7611 0.103 Uiso calc R 1
C C32 0.6142(6) 1.0244(5) 0.7706(3) 0.0743(14) Uani d U 1
H H32 0.6194 0.9966 0.8184 0.089 Uiso calc R 1
C C33 0.0188(6) 0.8033(5) 0.8077(3) 0.0890(16) Uani d U 1
H H33 0.0184 0.8478 0.7615 0.107 Uiso calc R 1
C C34 -0.0945(7) 0.7457(7) 0.8342(4) 0.116(2) Uani d U 1
H H34 -0.1699 0.7496 0.8066 0.139 Uiso calc R 1
C C35 -0.0954(8) 0.6816(7) 0.9025(5) 0.121(2) Uani d U 1
H H35 -0.1709 0.6406 0.9223 0.145 Uiso calc R 1
C C36 0.0160(9) 0.6797(7) 0.9401(4) 0.116(2) Uani d U 1
H H36 0.0184 0.6380 0.9868 0.139 Uiso calc R 1
C C37 0.1250(6) 0.7392(5) 0.9095(3) 0.0863(16) Uani d U 1
H H37 0.2011 0.7371 0.9364 0.104 Uiso calc R 1
C C38 0.2680(11) 0.1573(9) 0.4938(5) 0.148(3) Uani d U 1
H H38 0.2957 0.1435 0.5395 0.178 Uiso calc R 1
C C39 0.1524(9) 0.1041(8) 0.4777(5) 0.129(3) Uani d U 1
H H39 0.1008 0.0546 0.5121 0.154 Uiso calc R 1
C C40 0.1193(8) 0.1246(8) 0.4157(6) 0.122(2) Uani d U 1
H H40 0.0417 0.0876 0.4054 0.147 Uiso calc R 1
C C41 0.1857(10) 0.1948(8) 0.3629(4) 0.123(2) Uani d U 1
H H41 0.1551 0.2068 0.3178 0.148 Uiso calc R 1
C C42 0.2955(9) 0.2465(8) 0.3768(5) 0.124(2) Uani d U 1
H H42 0.3440 0.2960 0.3410 0.148 Uiso calc R 1

loop_
_atom_site_aniso_label
_atom_site_aniso_U_11
_atom_site_aniso_U_22
_atom_site_aniso_U_33
_atom_site_aniso_U_12
_atom_site_aniso_U_13
_atom_site_aniso_U_23
Mn1 0.0437(6) 0.0356(4) 0.0429(5) 0.0080(4) -0.0034(4) -0.0073(4)
Mn2 0.0604(5) 0.0328(3) 0.0378(3) 0.0130(3) -0.0127(3) -0.0092(2)
N1 0.042(2) 0.0400(18) 0.0497(19) 0.0071(16) -0.0019(16) -0.0046(15)
N2 0.057(2) 0.054(2) 0.046(2) 0.0013(18) -0.0064(18) -0.0109(16)
N3 0.067(3) 0.048(2) 0.058(2) 0.0035(19) 0.005(2) -0.0100(18)
N4 0.188(8) 0.189(8) 0.167(8) 0.002(6) 0.045(7) -0.046(6)
O1 0.075(2) 0.0348(14) 0.0398(15) 0.0160(14) -0.0166(14) -0.0110(11)
O2 0.0583(19) 0.0387(14) 0.0457(16) 0.0068(13) -0.0129(14) -0.0137(12)
O3 0.0611(19) 0.0338(14) 0.0426(15) 0.0101(13) -0.0202(13) -0.0097(11)
O4 0.073(2) 0.0371(14) 0.0428(15) 0.0197(14) -0.0171(14) -0.0129(12)
O5 0.100(3) 0.0412(15) 0.0468(17) 0.0294(16) -0.0212(16) -0.0079(13)
O6 0.066(2) 0.0371(14) 0.0419(15) 0.0150(13) -0.0146(13) -0.0122(11)
O7 0.065(2) 0.0497(16) 0.0483(16) 0.0146(14) -0.0200(14) -0.0168(13)
O8 0.089(3) 0.073(2) 0.077(2) -0.010(2) -0.0011(19) -0.0094(17)
C1 0.039(2) 0.0328(19) 0.038(2) 0.0040(17) -0.0018(17) -0.0089(16)
C2 0.036(2) 0.0284(18) 0.0398(19) 0.0022(16) -0.0024(16) -0.0024(15)
C3 0.034(2) 0.0323(18) 0.0386(19) 0.0007(16) -0.0040(16) -0.0039(15)
C4 0.047(2) 0.035(2) 0.048(2) 0.0024(18) -0.0070(18) -0.0108(17)
C5 0.057(3) 0.0304(19) 0.068(3) 0.0041(19) -0.005(2) -0.0097(18)
C6 0.042(2) 0.0334(19) 0.054(2) 0.0041(17) -0.0057(19) 0.0019(17)
C7 0.036(2) 0.0355(19) 0.045(2) 0.0013(17) -0.0079(17) 0.0000(16)
C8 0.055(3) 0.045(2) 0.052(2) 0.001(2) -0.012(2) -0.0017(18)
C9 0.069(3) 0.060(3) 0.061(3) 0.003(2) -0.021(2) 0.003(2)
C10 0.074(3) 0.053(3) 0.078(3) 0.007(2) -0.027(3) 0.016(2)
C11 0.059(3) 0.041(2) 0.074(3) 0.011(2) -0.013(2) 0.002(2)
C12 0.059(3) 0.033(2) 0.042(2) 0.0077(19) -0.002(2) -0.0076(17)
C13 0.043(2) 0.0323(19) 0.039(2) 0.0007(17) 0.0023(17) -0.0086(15)
C14 0.047(2) 0.0343(19) 0.040(2) 0.0048(18) -0.0011(18) -0.0078(16)
C15 0.068(3) 0.045(2) 0.055(2) 0.017(2) -0.006(2) -0.0174(19)
C16 0.078(3) 0.047(2) 0.067(3) 0.016(2) -0.004(2) -0.026(2)
C17 0.053(3) 0.053(2) 0.050(2) 0.002(2) 0.005(2) -0.0205(19)
C18 0.042(2) 0.044(2) 0.041(2) -0.0040(18) 0.0031(18) -0.0136(17)
C19 0.058(3) 0.049(2) 0.047(2) -0.001(2) -0.003(2) -0.0132(18)
C20 0.072(3) 0.069(3) 0.049(2) -0.003(2) -0.008(2) -0.017(2)
C21 0.076(3) 0.084(3) 0.057(3) -0.002(3) -0.004(2) -0.033(2)
C22 0.076(3) 0.068(3) 0.063(3) 0.006(2) 0.003(2) -0.035(2)
C23 0.048(3) 0.051(2) 0.075(3) 0.007(2) -0.001(2) -0.008(2)
C24 0.047(3) 0.082(3) 0.095(4) 0.011(3) 0.005(3) -0.013(3)
C25 0.054(3) 0.079(3) 0.095(4) -0.014(3) 0.012(3) -0.002(3)
C26 0.063(3) 0.058(3) 0.089(3) -0.004(3) 0.006(3) 0.002(3)
C27 0.052(3) 0.047(2) 0.065(3) 0.005(2) 0.003(2) -0.007(2)
C28 0.074(3) 0.067(3) 0.055(3) -0.003(3) -0.005(2) -0.008(2)
C29 0.084(4) 0.078(3) 0.065(3) -0.002(3) 0.006(3) -0.007(3)
C30 0.073(4) 0.073(3) 0.092(4) -0.007(3) 0.018(3) -0.011(3)
C31 0.065(4) 0.106(4) 0.092(4) -0.015(3) -0.006(3) -0.029(3)
C32 0.072(4) 0.087(3) 0.064(3) -0.002(3) -0.007(3) -0.016(3)
C33 0.074(4) 0.078(4) 0.111(4) -0.001(3) 0.003(4) -0.013(3)
C34 0.078(4) 0.103(5) 0.168(6) -0.004(4) 0.007(5) -0.033(4)
C35 0.103(5) 0.088(4) 0.171(6) -0.018(4) 0.064(5) -0.029(4)
C36 0.131(6) 0.088(4) 0.120(5) -0.016(4) 0.044(5) -0.003(4)
C37 0.101(4) 0.073(3) 0.081(4) -0.007(3) 0.018(3) -0.010(3)
C38 0.141(7) 0.176(7) 0.120(6) 0.000(6) 0.013(6) -0.020(5)
C39 0.110(6) 0.113(5) 0.152(6) -0.007(4) 0.033(5) -0.007(5)
C40 0.086(5) 0.113(5) 0.171(7) 0.017(4) 0.006(5) -0.046(5)
C41 0.115(6) 0.117(5) 0.133(6) 0.044(5) -0.016(5) -0.033(4)
C42 0.121(6) 0.109(5) 0.133(6) 0.013(5) 0.028(5) -0.017(4)

loop_
_atom_type_symbol
_atom_type_description
_atom_type_scat_dispersion_real
_atom_type_scat_dispersion_imag
_atom_type_scat_source
C C 0.0033 0.0016 'International Tables Vol C Tables 4.2.6.8 and 6.1.1.4'
H H 0.0000 0.0000 'International Tables Vol C Tables 4.2.6.8 and 6.1.1.4'
N N 0.0061 0.0033 'International Tables Vol C Tables 4.2.6.8 and 6.1.1.4'
O O 0.0106 0.0060 'International Tables Vol C Tables 4.2.6.8 and 6.1.1.4'
Mn Mn 0.3368 0.7283 'International Tables Vol C Tables 4.2.6.8 and 6.1.1.4'

loop_
_geom_angle_atom_site_label_1
_geom_angle_atom_site_label_2
_geom_angle_atom_site_label_3
_geom_angle_site_symmetry_1
_geom_angle_site_symmetry_3
_geom_angle
O2 Mn1 O2 . 2_677 180.00(11)
O2 Mn1 O7 . 2_677 103.30(9)
O2 Mn1 O7 2_677 2_677 76.70(9)
O2 Mn1 O7 . . 76.70(9)
O2 Mn1 O7 2_677 . 103.30(9)
O7 Mn1 O7 2_677 . 180.00(10)
O2 Mn1 N1 . 2_677 90.93(11)
O2 Mn1 N1 2_677 2_677 89.07(11)
O7 Mn1 N1 2_677 2_677 92.12(11)
O7 Mn1 N1 . 2_677 87.88(11)
O2 Mn1 N1 . . 89.07(11)
O2 Mn1 N1 2_677 . 90.93(11)
O7 Mn1 N1 2_677 . 87.88(11)
O7 Mn1 N1 . . 92.12(11)
N1 Mn1 N1 2_677 . 180.0
O6 Mn2 O3 . . 90.31(10)
O6 Mn2 O1 . . 177.65(12)
O3 Mn2 O1 . . 91.78(10)
O6 Mn2 O4 . . 92.30(10)
O3 Mn2 O4 . . 177.38(10)
O1 Mn2 O4 . . 85.61(10)
O6 Mn2 N3 . . 90.47(13)
O3 Mn2 N3 . . 90.79(13)
O1 Mn2 N3 . . 90.58(13)
O4 Mn2 N3 . . 89.02(13)
O6 Mn2 N2 . . 89.72(12)
O3 Mn2 N2 . . 87.78(12)
O1 Mn2 N2 . . 89.28(12)
O4 Mn2 N2 . . 92.40(12)
N3 Mn2 N2 . . 178.56(12)
C27 N1 C23 . . 117.4(4)
C27 N1 Mn1 . . 121.4(3)
C23 N1 Mn1 . . 121.1(3)
C32 N2 C28 . . 116.2(4)
C32 N2 Mn2 . . 126.2(3)
C28 N2 Mn2 . . 117.3(3)
C37 N3 C33 . . 116.8(5)
C37 N3 Mn2 . . 122.8(4)
C33 N3 Mn2 . . 120.4(4)
C38 N4 C42 . . 118.3(10)
C1 O1 Mn2 . . 130.2(2)
C1 O2 Mn1 . . 123.5(2)
C2 O3 Mn2 . . 127.3(2)
C12 O4 Mn2 . . 130.9(2)
C13 O6 Mn2 . . 127.9(2)
Mn1 O7 H7A . . 112.0
Mn1 O7 H7B . . 111.5
H7A O7 H7B . . 109.6
H8A O8 H8B . . 108.4
O2 C1 O1 . . 118.0(3)
O2 C1 C3 . . 121.1(3)
O1 C1 C3 . . 120.9(3)
O3 C2 C3 . . 124.9(3)
O3 C2 C7 . . 115.8(3)
C3 C2 C7 . . 119.2(3)
C2 C3 C4 . . 119.3(3)
C2 C3 C1 . . 123.0(3)
C4 C3 C1 . . 117.7(3)
C5 C4 C3 . . 122.2(3)
C5 C4 H4 . . 118.9
C3 C4 H4 . . 118.9
C4 C5 C6 . . 120.0(3)
C4 C5 H5 . . 120.0
C6 C5 H5 . . 120.0
C7 C6 C5 . . 119.8(3)
C7 C6 C11 . . 117.9(4)
C5 C6 C11 . . 122.3(4)
C8 C7 C6 . . 119.6(3)
C8 C7 C2 . . 120.9(3)
C6 C7 C2 . . 119.4(3)
C9 C8 C7 . . 120.5(4)
C9 C8 H8 . . 119.7
C7 C8 H8 . . 119.7
C8 C9 C10 . . 119.9(4)
C8 C9 H9 . . 120.0
C10 C9 H9 . . 120.0
C11 C10 C9 . . 120.7(4)
C11 C10 H10 . . 119.7
C9 C10 H10 . . 119.7
C10 C11 C6 . . 121.2(4)
C10 C11 H11 . . 119.4
C6 C11 H11 . . 119.4
O5 C12 O4 . . 119.3(3)
O5 C12 C14 . . 121.5(3)
O4 C12 C14 . . 119.2(3)
O6 C13 C14 . . 125.1(3)
O6 C13 C18 . . 115.3(3)
C14 C13 C18 . . 119.6(3)
C13 C14 C15 . . 119.1(3)
C13 C14 C12 . . 123.9(3)
C15 C14 C12 . . 117.0(3)
C16 C15 C14 . . 121.2(4)
C16 C15 H15 . . 119.4
C14 C15 H15 . . 119.4
C15 C16 C17 . . 121.6(4)
C15 C16 H16 . . 119.2
C17 C16 H16 . . 119.2
C16 C17 C22 . . 123.4(4)
C16 C17 C18 . . 119.0(4)
C22 C17 C18 . . 117.5(4)
C19 C18 C17 . . 119.5(3)
C19 C18 C13 . . 121.0(3)
C17 C18 C13 . . 119.5(3)
C20 C19 C18 . . 121.0(4)
C20 C19 H19 . . 119.5
C18 C19 H19 . . 119.5
C19 C20 C21 . . 119.4(4)
C19 C20 H20 . . 120.3
C21 C20 H20 . . 120.3
C22 C21 C20 . . 121.0(4)
C22 C21 H21 . . 119.5
C20 C21 H21 . . 119.5
C21 C22 C17 . . 121.5(4)
C21 C22 H22 . . 119.3
C17 C22 H22 . . 119.3
N1 C23 C24 . . 122.9(4)
N1 C23 H23 . . 118.6
C24 C23 H23 . . 118.6
C23 C24 C25 . . 119.2(5)
C23 C24 H24 . . 120.4
C25 C24 H24 . . 120.4
C26 C25 C24 . . 118.3(5)
C26 C25 H25 . . 120.8
C24 C25 H25 . . 120.8
C27 C26 C25 . . 118.8(4)
C27 C26 H26 . . 120.6
C25 C26 H26 . . 120.6
N1 C27 C26 . . 123.3(4)
N1 C27 H27 . . 118.3
C26 C27 H27 . . 118.3
N2 C28 C29 . . 124.0(5)
N2 C28 H28 . . 118.0
C29 C28 H28 . . 118.0
C30 C29 C28 . . 118.2(5)
C30 C29 H29 . . 120.9
C28 C29 H29 . . 120.9
C29 C30 C31 . . 119.2(5)
C29 C30 H30 . . 120.4
C31 C30 H30 . . 120.4
C30 C31 C32 . . 119.0(5)
C30 C31 H31 . . 120.5
C32 C31 H31 . . 120.5
N2 C32 C31 . . 123.4(5)
N2 C32 H32 . . 118.3
C31 C32 H32 . . 118.3
N3 C33 C34 . . 123.3(6)
N3 C33 H33 . . 118.3
C34 C33 H33 . . 118.3
C33 C34 C35 . . 118.7(7)
C33 C34 H34 . . 120.6
C35 C34 H34 . . 120.6
C36 C35 C34 . . 118.1(7)
C36 C35 H35 . . 121.0
C34 C35 H35 . . 121.0
C35 C36 C37 . . 119.4(7)
C35 C36 H36 . . 120.3
C37 C36 H36 . . 120.3
N3 C37 C36 . . 123.7(6)
N3 C37 H37 . . 118.2
C36 C37 H37 . . 118.2
N4 C38 C39 . . 119.8(9)
N4 C38 H38 . . 120.1
C39 C38 H38 . . 120.1
C40 C39 C38 . . 117.9(9)
C40 C39 H39 . . 121.0
C38 C39 H39 . . 121.0
C39 C40 C41 . . 125.5(10)
C39 C40 H40 . . 117.2
C41 C40 H40 . . 117.2
C42 C41 C40 . . 117.7(9)
C42 C41 H41 . . 121.1
C40 C41 H41 . . 121.1
C41 C42 N4 . . 120.6(9)
C41 C42 H42 . . 119.7
N4 C42 H42 . . 119.7

loop_
_geom_bond_atom_site_label_1
_geom_bond_atom_site_label_2
_geom_bond_site_symmetry_2
_geom_bond_distance
_geom_bond_publ_flag
Mn1 O2 . 2.180(2) y
Mn1 O2 2_677 2.180(2) ?
Mn1 O7 2_677 2.198(2) ?
Mn1 O7 . 2.198(2) y
Mn1 N1 2_677 2.268(3) ?
Mn1 N1 . 2.268(3) y
Mn2 O6 . 1.854(2) y
Mn2 O3 . 1.874(2) y
Mn2 O1 . 1.891(2) y
Mn2 O4 . 1.909(2) y
Mn2 N3 . 2.321(4) y
Mn2 N2 . 2.349(4) y
N1 C27 . 1.322(5) ?
N1 C23 . 1.331(5) ?
N2 C32 . 1.315(6) ?
N2 C28 . 1.326(5) ?
N3 C37 . 1.309(6) ?
N3 C33 . 1.319(6) ?
N4 C38 . 1.331(10) ?
N4 C42 . 1.373(10) ?
O1 C1 . 1.284(4) ?
O2 C1 . 1.242(4) ?
O3 C2 . 1.318(4) ?
O4 C12 . 1.297(4) ?
O5 C12 . 1.235(4) ?
O6 C13 . 1.316(4) ?
O7 H7A . 0.8500 ?
O7 H7B . 0.8501 ?
O8 H8A . 0.8500 ?
O8 H8B . 0.8500 ?
C1 C3 . 1.458(5) ?
C2 C3 . 1.388(5) ?
C2 C7 . 1.438(5) ?
C3 C4 . 1.418(5) ?
C4 C5 . 1.346(5) ?
C4 H4 . 0.9300 ?
C5 C6 . 1.413(5) ?
C5 H5 . 0.9300 ?
C6 C7 . 1.408(5) ?
C6 C11 . 1.416(5) ?
C7 C8 . 1.398(5) ?
C8 C9 . 1.369(5) ?
C8 H8 . 0.9300 ?
C9 C10 . 1.393(6) ?
C9 H9 . 0.9300 ?
C10 C11 . 1.346(6) ?
C10 H10 . 0.9300 ?
C11 H11 . 0.9300 ?
C12 C14 . 1.464(5) ?
C13 C14 . 1.390(5) ?
C13 C18 . 1.440(5) ?
C14 C15 . 1.430(5) ?
C15 C16 . 1.350(5) ?
C15 H15 . 0.9300 ?
C16 C17 . 1.400(5) ?
C16 H16 . 0.9300 ?
C17 C22 . 1.413(5) ?
C17 C18 . 1.418(5) ?
C18 C19 . 1.400(5) ?
C19 C20 . 1.367(5) ?
C19 H19 . 0.9300 ?
C20 C21 . 1.395(6) ?
C20 H20 . 0.9300 ?
C21 C22 . 1.349(6) ?
C21 H21 . 0.9300 ?
C22 H22 . 0.9300 ?
C23 C24 . 1.353(6) ?
C23 H23 . 0.9300 ?
C24 C25 . 1.370(6) ?
C24 H24 . 0.9300 ?
C25 C26 . 1.370(7) ?
C25 H25 . 0.9300 ?
C26 C27 . 1.357(6) ?
C26 H26 . 0.9300 ?
C27 H27 . 0.9300 ?
C28 C29 . 1.361(6) ?
C28 H28 . 0.9300 ?
C29 C30 . 1.350(7) ?
C29 H29 . 0.9300 ?
C30 C31 . 1.351(7) ?
C30 H30 . 0.9300 ?
C31 C32 . 1.363(7) ?
C31 H31 . 0.9300 ?
C32 H32 . 0.9300 ?
C33 C34 . 1.359(8) ?
C33 H33 . 0.9300 ?
C34 C35 . 1.371(9) ?
C34 H34 . 0.9300 ?
C35 C36 . 1.343(9) ?
C35 H35 . 0.9300 ?
C36 C37 . 1.357(8) ?
C36 H36 . 0.9300 ?
C37 H37 . 0.9300 ?
C38 C39 . 1.381(10) ?
C38 H38 . 0.9300 ?
C39 C40 . 1.247(10) ?
C39 H39 . 0.9300 ?
C40 C41 . 1.332(10) ?
C40 H40 . 0.9300 ?
C41 C42 . 1.308(10) ?
C41 H41 . 0.9300 ?
C42 H42 . 0.9300 ?

loop_
_geom_hbond_atom_site_label_D
_geom_hbond_atom_site_label_H
_geom_hbond_atom_site_label_A
_geom_hbond_site_symmetry_A
_geom_hbond_distance_DH
_geom_hbond_distance_HA
_geom_hbond_distance_DA
_geom_hbond_angle_DHA
O7 H7A O8 2_676 0.85 2.032 2.799 149.55
O8 H8A O5 1_554 0.85 2.039 2.889 178.3
O8 H8B O5 2_666 0.85 2.131 2.981 178.24
C31 H31 Cg 2_777 0.93 3.218 3.847 126.82

loop_
_geom_torsion_atom_site_label_1
_geom_torsion_atom_site_label_2
_geom_torsion_atom_site_label_3
_geom_torsion_atom_site_label_4
_geom_torsion_site_symmetry_1
_geom_torsion
O2 Mn1 N1 C27 . 32.6(3)
O2 Mn1 N1 C27 2_677 -147.4(3)
O7 Mn1 N1 C27 2_677 136.0(3)
O7 Mn1 N1 C27 . -44.0(3)
N1 Mn1 N1 C27 2_677 15E1(10)
O2 Mn1 N1 C23 . -147.0(3)
O2 Mn1 N1 C23 2_677 33.0(3)
O7 Mn1 N1 C23 2_677 -43.6(3)
O7 Mn1 N1 C23 . 136.4(3)
N1 Mn1 N1 C23 2_677 -3E1(10)
O6 Mn2 N2 C32 . -146.6(4)
O3 Mn2 N2 C32 . 123.1(4)
O1 Mn2 N2 C32 . 31.3(4)
O4 Mn2 N2 C32 . -54.3(4)
N3 Mn2 N2 C32 . 116(5)
O6 Mn2 N2 C28 . 38.7(3)
O3 Mn2 N2 C28 . -51.6(3)
O1 Mn2 N2 C28 . -143.4(3)
O4 Mn2 N2 C28 . 131.0(3)
N3 Mn2 N2 C28 . -59(5)
O6 Mn2 N3 C37 . 132.4(4)
O3 Mn2 N3 C37 . -137.3(4)
O1 Mn2 N3 C37 . -45.5(4)
O4 Mn2 N3 C37 . 40.1(4)
N2 Mn2 N3 C37 . -130(5)
O6 Mn2 N3 C33 . -47.2(4)
O3 Mn2 N3 C33 . 43.1(4)
O1 Mn2 N3 C33 . 134.9(4)
O4 Mn2 N3 C33 . -139.5(4)
N2 Mn2 N3 C33 . 50(5)
O6 Mn2 O1 C1 . 137(3)
O3 Mn2 O1 C1 . -15.6(4)
O4 Mn2 O1 C1 . 164.6(4)
N3 Mn2 O1 C1 . -106.4(3)
N2 Mn2 O1 C1 . 72.1(3)
O2 Mn1 O2 C1 2_677 -12E1(10)
O7 Mn1 O2 C1 2_677 12.9(3)
O7 Mn1 O2 C1 . -167.1(3)
N1 Mn1 O2 C1 2_677 -79.5(3)
N1 Mn1 O2 C1 . 100.5(3)
O6 Mn2 O3 C2 . -166.6(3)
O1 Mn2 O3 C2 . 12.3(3)
O4 Mn2 O3 C2 . 17(3)
N3 Mn2 O3 C2 . 102.9(3)
N2 Mn2 O3 C2 . -76.9(3)
O6 Mn2 O4 C12 . -2.8(4)
O3 Mn2 O4 C12 . 173(3)
O1 Mn2 O4 C12 . 178.3(4)
N3 Mn2 O4 C12 . 87.6(4)
N2 Mn2 O4 C12 . -92.6(4)
O3 Mn2 O6 C13 . 175.2(3)
O1 Mn2 O6 C13 . 23(3)
O4 Mn2 O6 C13 . -4.9(3)
N3 Mn2 O6 C13 . -94.0(3)
N2 Mn2 O6 C13 . 87.5(3)
Mn1 O2 C1 O1 . 6.0(5)
Mn1 O2 C1 C3 . -174.0(2)
Mn2 O1 C1 O2 . -166.6(3)
Mn2 O1 C1 C3 . 13.3(5)
Mn2 O3 C2 C3 . -7.9(5)
Mn2 O3 C2 C7 . 171.8(2)
O3 C2 C3 C4 . -178.7(4)
C7 C2 C3 C4 . 1.7(5)
O3 C2 C3 C1 . 0.5(6)
C7 C2 C3 C1 . -179.1(3)
O2 C1 C3 C2 . 176.8(4)
O1 C1 C3 C2 . -3.1(6)
O2 C1 C3 C4 . -4.0(5)
O1 C1 C3 C4 . 176.1(4)
C2 C3 C4 C5 . -0.2(6)
C1 C3 C4 C5 . -179.4(4)
C3 C4 C5 C6 . -0.9(6)
C4 C5 C6 C7 . 0.4(6)
C4 C5 C6 C11 . -177.9(4)
C5 C6 C7 C8 . -177.7(4)
C11 C6 C7 C8 . 0.6(6)
C5 C6 C7 C2 . 1.1(6)
C11 C6 C7 C2 . 179.5(4)
O3 C2 C7 C8 . -3.0(5)
C3 C2 C7 C8 . 176.7(4)
O3 C2 C7 C6 . 178.2(3)
C3 C2 C7 C6 . -2.1(6)
C6 C7 C8 C9 . 1.2(6)
C2 C7 C8 C9 . -177.6(4)
C7 C8 C9 C10 . -2.6(7)
C8 C9 C10 C11 . 2.0(8)
C9 C10 C11 C6 . -0.1(8)
C7 C6 C11 C10 . -1.2(7)
C5 C6 C11 C10 . 177.1(4)
Mn2 O4 C12 O5 . -170.7(3)
Mn2 O4 C12 C14 . 8.4(6)
Mn2 O6 C13 C14 . 6.7(6)
Mn2 O6 C13 C18 . -173.9(3)
O6 C13 C14 C15 . 178.2(4)
C18 C13 C14 C15 . -1.1(6)
O6 C13 C14 C12 . -0.2(6)
C18 C13 C14 C12 . -179.6(4)
O5 C12 C14 C13 . 171.8(4)
O4 C12 C14 C13 . -7.2(6)
O5 C12 C14 C15 . -6.7(6)
O4 C12 C14 C15 . 174.2(4)
C13 C14 C15 C16 . -0.1(7)
C12 C14 C15 C16 . 178.5(4)
C14 C15 C16 C17 . 1.2(7)
C15 C16 C17 C22 . 179.4(5)
C15 C16 C17 C18 . -1.0(7)
C16 C17 C18 C19 . 179.6(4)
C22 C17 C18 C19 . -0.8(6)
C16 C17 C18 C13 . -0.3(6)
C22 C17 C18 C13 . 179.4(4)
O6 C13 C18 C19 . 2.1(5)
C14 C13 C18 C19 . -178.5(4)
O6 C13 C18 C17 . -178.1(3)
C14 C13 C18 C17 . 1.3(6)
C17 C18 C19 C20 . 0.3(6)
C13 C18 C19 C20 . -179.9(4)
C18 C19 C20 C21 . 0.5(7)
C19 C20 C21 C22 . -0.6(7)
C20 C21 C22 C17 . 0.1(8)
C16 C17 C22 C21 . -179.7(5)
C18 C17 C22 C21 . 0.6(7)
C27 N1 C23 C24 . 0.0(7)
Mn1 N1 C23 C24 . 179.6(4)
N1 C23 C24 C25 . -0.4(8)
C23 C24 C25 C26 . 0.9(8)
C24 C25 C26 C27 . -1.0(8)
C23 N1 C27 C26 . -0.1(6)
Mn1 N1 C27 C26 . -179.7(3)
C25 C26 C27 N1 . 0.6(7)
C32 N2 C28 C29 . 0.6(7)
Mn2 N2 C28 C29 . 175.9(4)
N2 C28 C29 C30 . -1.1(8)
C28 C29 C30 C31 . 1.2(8)
C29 C30 C31 C32 . -1.0(8)
C28 N2 C32 C31 . -0.4(7)
Mn2 N2 C32 C31 . -175.2(4)
C30 C31 C32 N2 . 0.7(8)
C37 N3 C33 C34 . -1.8(8)
Mn2 N3 C33 C34 . 177.8(4)
N3 C33 C34 C35 . 0.9(10)
C33 C34 C35 C36 . 0.4(10)
C34 C35 C36 C37 . -0.7(11)
C33 N3 C37 C36 . 1.5(8)
Mn2 N3 C37 C36 . -178.2(4)
C35 C36 C37 N3 . -0.2(10)
C42 N4 C38 C39 . 0.1(13)
N4 C38 C39 C40 . 0.3(14)
C38 C39 C40 C41 . -0.6(13)
C39 C40 C41 C42 . 0.4(13)
C40 C41 C42 N4 . 0.0(12)
C38 N4 C42 C41 . -0.2(13)
